data_1514844
loop_
_publ_author_name
'Sajid, Muhammad'
'Klose, Annika'
'Birkmann, Birgit'
'Liang, Liyuan'
'Schirmer, Birgitta'
'Wiegand, Thomas'
'Eckert, Hellmut'
'Lough, Alan J.'
'Fr\"ohlich, Roland'
'Daniliuc, Constantin G.'
'Grimme, Stefan'
'Stephan, Douglas W.'
'Kehr, Gerald'
'Erker, Gerhard'

_publ_section_title
;
 Reactions of phosphorus/boron frustrated Lewis pairs with SO2
;
_journal_issue 1
_journal_name_full 'Chemical Science'
_journal_page_first 213
_journal_paper_doi 10.1039/c2sc21161k
_journal_volume 4
_journal_year 2013
_chemical_formula_sum 'C36 H32 B F10 O2 P S'
_chemical_formula_weight 760.46
_chemical_name_systematic
;
?
;
_space_group_IT_number 2
_symmetry_cell_setting triclinic
_symmetry_space_group_name_Hall '-P 1'
_symmetry_space_group_name_H-M 'P -1'
_atom_sites_solution_hydrogens geom
_atom_sites_solution_primary direct
_atom_sites_solution_secondary difmap
_audit_creation_method SHELXL-97
_cell_angle_alpha 92.700(3)
_cell_angle_beta 95.322(2)
_cell_angle_gamma 111.030(4)
_cell_formula_units_Z 2
_cell_length_a 10.5993(4)
_cell_length_b 11.8650(4)
_cell_length_c 14.4165(9)
_cell_measurement_reflns_used 5136
_cell_measurement_temperature 223(2)
_cell_measurement_theta_max 68.25
_cell_measurement_theta_min 0.88
_cell_volume 1678.66(14)
_computing_cell_refinement 'Collect (Nonius B.V., 1998)'
_computing_data_collection 'Collect (Nonius B.V., 1998)'
_computing_data_reduction 'Denzo-SMN (Otwinowski & Minor, 1997)'
_computing_molecular_graphics 'XP (BrukerAXS, 2000)'
_computing_publication_material 'SHELXL-97 (Sheldrick, 1997)'
_computing_structure_refinement 'SHELXL-97 (Sheldrick, 1997)'
_computing_structure_solution 'SHELXS-97 (Sheldrick, 1990)'
_diffrn_ambient_temperature 223(2)
_diffrn_measured_fraction_theta_full 0.958
_diffrn_measured_fraction_theta_max 0.958
_diffrn_measurement_device_type 'Nonius KappaCCD APEXII'
_diffrn_measurement_method '\w and \f scans'
_diffrn_radiation_monochromator graphite
_diffrn_radiation_source 'fine-focus sealed tube'
_diffrn_radiation_type CuK\a
_diffrn_radiation_wavelength 1.54178
_diffrn_reflns_av_R_equivalents 0.048
_diffrn_reflns_av_sigmaI/netI 0.0304
_diffrn_reflns_limit_h_max 12
_diffrn_reflns_limit_h_min 0
_diffrn_reflns_limit_k_max 13
_diffrn_reflns_limit_k_min -13
_diffrn_reflns_limit_l_max 17
_diffrn_reflns_limit_l_min -17
_diffrn_reflns_number 19387
_diffrn_reflns_theta_full 66.65
_diffrn_reflns_theta_max 66.65
_diffrn_reflns_theta_min 4.01
_exptl_absorpt_coefficient_mu 2.113
_exptl_absorpt_correction_T_max 0.8837
_exptl_absorpt_correction_T_min 0.5891
_exptl_absorpt_correction_type multi-scan
_exptl_absorpt_process_details 'Denzo (Otwinowski, Borek, Majewski & Minor, 2003)'
_exptl_crystal_colour colourless
_exptl_crystal_density_diffrn 1.504
_exptl_crystal_density_method 'not measured'
_exptl_crystal_description plate
_exptl_crystal_F_000 780
_exptl_crystal_size_max 0.28
_exptl_crystal_size_mid 0.15
_exptl_crystal_size_min 0.06
_refine_diff_density_max 0.241
_refine_diff_density_min -0.295
_refine_diff_density_rms 0.049
_refine_ls_extinction_method none
_refine_ls_goodness_of_fit_ref 1.029
_refine_ls_hydrogen_treatment constr
_refine_ls_matrix_type full
_refine_ls_number_parameters 476
_refine_ls_number_reflns 5692
_refine_ls_number_restraints 1
_refine_ls_restrained_S_all 1.031
_refine_ls_R_factor_all 0.0534
_refine_ls_R_factor_gt 0.0439
_refine_ls_shift/su_max 0.000
_refine_ls_shift/su_mean 0.000
_refine_ls_structure_factor_coef Fsqd
_refine_ls_weighting_details 'calc w=1/[\s^2^(Fo^2^)+(0.0518P)^2^+1.3013P] where P=(Fo^2^+2Fc^2^)/3'
_refine_ls_weighting_scheme calc
_refine_ls_wR_factor_gt 0.1092
_refine_ls_wR_factor_ref 0.1160
_reflns_number_gt 4822
_reflns_number_total 5692
_reflns_threshold_expression >2sigma(I)
_cod_data_source_file c2sc21161k.txt
_cod_data_source_block erk6341
_cod_original_cell_volume 1678.66(13)
_cod_original_sg_symbol_H-M P-1
_cod_database_code 1514844

loop_
_symmetry_equiv_pos_as_xyz
'x, y, z'
'-x, -y, -z'

loop_
_atom_site_label
_atom_site_type_symbol
_atom_site_fract_x
_atom_site_fract_y
_atom_site_fract_z
_atom_site_U_iso_or_equiv
_atom_site_adp_type
_atom_site_occupancy
_atom_site_symmetry_multiplicity
_atom_site_calc_flag
_atom_site_refinement_flags
_atom_site_disorder_assembly
_atom_site_disorder_group
P1 P 0.18422(6) 0.89909(5) 0.25401(4) 0.03134(15) Uani 1 1 d . A .
B1 B 0.2934(3) 0.6582(2) 0.27524(19) 0.0355(6) Uani 1 1 d . . .
O1 O 0.34311(15) 0.76159(14) 0.20820(11) 0.0361(4) Uani 1 1 d . A .
S1 S 0.24419(7) 0.78997(6) 0.13556(4) 0.04162(17) Uani 1 1 d D . .
O2A O 0.1356(3) 0.6898(2) 0.08959(17) 0.0518(8) Uani 0.744(5) 1 d PD A 1
O2B O 0.3035(7) 0.8558(6) 0.0698(4) 0.044(2) Uani 0.256(5) 1 d PD A 2
C1 C 0.2165(2) 0.8272(2) 0.36116(15) 0.0338(5) Uani 1 1 d . . .
H1 H 0.3129 0.8702 0.3871 0.041 Uiso 1 1 calc R A .
C6 C 0.1268(3) 0.8495(2) 0.43322(17) 0.0424(6) Uani 1 1 d . A .
H6A H 0.1492 0.9369 0.4453 0.051 Uiso 1 1 calc R . .
H6B H 0.0309 0.8128 0.4072 0.051 Uiso 1 1 calc R . .
C5 C 0.1475(3) 0.7963(3) 0.52502(18) 0.0539(7) Uani 1 1 d . . .
H5A H 0.2417 0.8372 0.5537 0.065 Uiso 1 1 calc R A .
H5B H 0.0873 0.8099 0.5682 0.065 Uiso 1 1 calc R . .
C4 C 0.1171(3) 0.6617(3) 0.5083(2) 0.0551(7) Uani 1 1 d . A .
H4A H 0.0210 0.6199 0.4842 0.066 Uiso 1 1 calc R . .
H4B H 0.1342 0.6294 0.5675 0.066 Uiso 1 1 calc R . .
C3 C 0.2060(3) 0.6386(3) 0.43850(18) 0.0450(6) Uani 1 1 d . . .
H3A H 0.1826 0.5509 0.4277 0.054 Uiso 1 1 calc R A .
H3B H 0.3013 0.6740 0.4662 0.054 Uiso 1 1 calc R . .
C2 C 0.1930(2) 0.6902(2) 0.34309(16) 0.0354(5) Uani 1 1 d . A .
H2 H 0.0983 0.6483 0.3135 0.042 Uiso 1 1 calc R . .
C11 C 0.3148(2) 1.0412(2) 0.23232(17) 0.0349(5) Uani 1 1 d . . .
C12 C 0.4263(2) 1.1130(2) 0.29681(18) 0.0390(5) Uani 1 1 d . A .
C13 C 0.5251(3) 1.2125(2) 0.2655(2) 0.0500(7) Uani 1 1 d . . .
H13 H 0.6008 1.2597 0.3078 0.060 Uiso 1 1 calc R A .
C14 C 0.5166(3) 1.2447(3) 0.1752(2) 0.0581(8) Uani 1 1 d . A .
C15 C 0.4035(3) 1.1774(2) 0.1145(2) 0.0519(7) Uani 1 1 d . . .
H15 H 0.3954 1.2003 0.0534 0.062 Uiso 1 1 calc R A .
C16 C 0.3006(3) 1.0764(2) 0.14031(18) 0.0411(6) Uani 1 1 d . A .
C17 C 0.4432(3) 1.0966(2) 0.39990(19) 0.0485(6) Uani 1 1 d . . .
H17A H 0.4900 1.0407 0.4100 0.073 Uiso 1 1 calc R A .
H17B H 0.3543 1.0645 0.4218 0.073 Uiso 1 1 calc R . .
H17C H 0.4960 1.1743 0.4341 0.073 Uiso 1 1 calc R . .
C18 C 0.6266(4) 1.3541(3) 0.1444(3) 0.0921(13) Uani 1 1 d . . .
H18A H 0.5926 1.4194 0.1375 0.138 Uiso 1 1 calc R A .
H18B H 0.6517 1.3324 0.0850 0.138 Uiso 1 1 calc R . .
H18C H 0.7058 1.3804 0.1910 0.138 Uiso 1 1 calc R . .
C19 C 0.1764(3) 1.0188(3) 0.06998(19) 0.0512(7) Uani 1 1 d . . .
H19A H 0.1056 1.0479 0.0853 0.077 Uiso 1 1 calc R A .
H19B H 0.1440 0.9314 0.0714 0.077 Uiso 1 1 calc R . .
H19C H 0.1996 1.0399 0.0079 0.077 Uiso 1 1 calc R . .
C21 C 0.0198(2) 0.9182(2) 0.24442(16) 0.0351(5) Uani 1 1 d . . .
C22 C 0.0117(2) 1.0334(2) 0.26292(17) 0.0387(5) Uani 1 1 d . A .
C23 C -0.1118(3) 1.0463(2) 0.23655(18) 0.0439(6) Uani 1 1 d . . .
H23 H -0.1182 1.1224 0.2490 0.053 Uiso 1 1 calc R A .
C24 C -0.2254(3) 0.9527(3) 0.19299(18) 0.0447(6) Uani 1 1 d . A .
C25 C -0.2184(2) 0.8389(2) 0.18348(17) 0.0428(6) Uani 1 1 d . . .
H25 H -0.2968 0.7729 0.1587 0.051 Uiso 1 1 calc R A .
C26 C -0.0986(2) 0.8187(2) 0.20946(16) 0.0374(5) Uani 1 1 d . A .
C27 C 0.1252(3) 1.1444(2) 0.3109(2) 0.0532(7) Uani 1 1 d . . .
H27A H 0.1763 1.1205 0.3603 0.080 Uiso 1 1 calc R A .
H27B H 0.0868 1.1999 0.3374 0.080 Uiso 1 1 calc R . .
H27C H 0.1852 1.1841 0.2657 0.080 Uiso 1 1 calc R . .
C28 C -0.3522(3) 0.9754(3) 0.1571(2) 0.0608(8) Uani 1 1 d . . .
H28A H -0.3354 1.0208 0.1024 0.091 Uiso 1 1 calc R A .
H28B H -0.3759 1.0213 0.2054 0.091 Uiso 1 1 calc R . .
H28C H -0.4267 0.8984 0.1404 0.091 Uiso 1 1 calc R . .
C29 C -0.1048(3) 0.6900(2) 0.2028(2) 0.0478(6) Uani 1 1 d . . .
H29A H -0.1141 0.6591 0.2639 0.072 Uiso 1 1 calc R A .
H29B H -0.0219 0.6873 0.1811 0.072 Uiso 1 1 calc R . .
H29C H -0.1824 0.6406 0.1590 0.072 Uiso 1 1 calc R . .
C31 C 0.4371(2) 0.6600(2) 0.33229(16) 0.0350(5) Uani 1 1 d . . .
C32 C 0.5490(2) 0.7642(2) 0.36008(16) 0.0377(5) Uani 1 1 d . . .
F32 F 0.54287(14) 0.87455(12) 0.34646(11) 0.0487(4) Uani 1 1 d . . .
C33 C 0.6710(2) 0.7662(2) 0.40454(17) 0.0431(6) Uani 1 1 d . . .
F33 F 0.77541(15) 0.87219(15) 0.42909(12) 0.0603(4) Uani 1 1 d . . .
C34 C 0.6848(3) 0.6594(3) 0.42484(18) 0.0475(6) Uani 1 1 d . . .
F34 F 0.80210(16) 0.65938(18) 0.46925(13) 0.0712(5) Uani 1 1 d . . .
C35 C 0.5770(3) 0.5533(2) 0.40070(18) 0.0460(6) Uani 1 1 d . . .
F35 F 0.58857(18) 0.44742(16) 0.42127(13) 0.0671(5) Uani 1 1 d . . .
C36 C 0.4570(2) 0.5555(2) 0.35701(17) 0.0408(6) Uani 1 1 d . . .
F36 F 0.35444(16) 0.44590(13) 0.33995(12) 0.0576(4) Uani 1 1 d . . .
C41 C 0.2267(2) 0.5331(2) 0.20384(17) 0.0387(5) Uani 1 1 d . . .
C42 C 0.3033(3) 0.5111(2) 0.13679(18) 0.0443(6) Uani 1 1 d . . .
F42 F 0.43295(15) 0.58745(15) 0.13473(11) 0.0567(4) Uani 1 1 d . . .
C43 C 0.2569(3) 0.4144(3) 0.06954(19) 0.0501(7) Uani 1 1 d . . .
F43 F 0.33859(19) 0.39982(16) 0.00742(12) 0.0672(5) Uani 1 1 d . . .
C44 C 0.1272(3) 0.3335(2) 0.0668(2) 0.0529(7) Uani 1 1 d . . .
F44 F 0.0806(2) 0.23722(15) 0.00230(13) 0.0738(5) Uani 1 1 d . . .
C45 C 0.0459(3) 0.3495(2) 0.1295(2) 0.0512(7) Uani 1 1 d . . .
F45 F -0.08363(18) 0.27191(15) 0.12644(14) 0.0727(5) Uani 1 1 d . . .
C46 C 0.0970(3) 0.4468(2) 0.19753(19) 0.0457(6) Uani 1 1 d . . .
F46 F 0.00942(16) 0.45257(14) 0.25888(12) 0.0604(4) Uani 1 1 d . . .

loop_
_atom_site_aniso_label
_atom_site_aniso_U_11
_atom_site_aniso_U_22
_atom_site_aniso_U_33
_atom_site_aniso_U_23
_atom_site_aniso_U_13
_atom_site_aniso_U_12
P1 0.0298(3) 0.0319(3) 0.0322(3) 0.0010(2) 0.0010(2) 0.0119(2)
B1 0.0309(13) 0.0347(14) 0.0400(14) 0.0050(11) -0.0001(11) 0.0119(11)
O1 0.0342(8) 0.0387(9) 0.0366(9) 0.0059(7) 0.0025(7) 0.0149(7)
S1 0.0516(4) 0.0462(4) 0.0330(3) -0.0004(3) -0.0003(3) 0.0268(3)
O2A 0.0618(17) 0.0509(15) 0.0435(14) -0.0116(11) -0.0168(12) 0.0291(13)
O2B 0.051(4) 0.051(4) 0.033(4) 0.018(3) 0.016(3) 0.020(3)
C1 0.0301(12) 0.0411(13) 0.0305(11) 0.0025(10) 0.0016(9) 0.0139(10)
C6 0.0385(13) 0.0525(15) 0.0383(13) 0.0032(11) 0.0067(11) 0.0186(12)
C5 0.0472(16) 0.086(2) 0.0333(13) 0.0062(13) 0.0092(12) 0.0289(15)
C4 0.0449(15) 0.080(2) 0.0501(16) 0.0281(15) 0.0136(13) 0.0298(15)
C3 0.0389(14) 0.0573(16) 0.0443(14) 0.0174(12) 0.0065(11) 0.0223(12)
C2 0.0294(12) 0.0383(13) 0.0373(12) 0.0078(10) -0.0009(10) 0.0116(10)
C11 0.0320(12) 0.0319(12) 0.0415(13) 0.0006(10) 0.0062(10) 0.0124(10)
C12 0.0319(12) 0.0362(13) 0.0492(14) -0.0056(11) 0.0032(11) 0.0142(10)
C13 0.0346(14) 0.0390(14) 0.0711(19) -0.0046(13) 0.0045(13) 0.0088(11)
C14 0.0471(16) 0.0404(15) 0.085(2) 0.0112(15) 0.0189(15) 0.0099(13)
C15 0.0539(17) 0.0441(15) 0.0604(17) 0.0159(13) 0.0187(14) 0.0169(13)
C16 0.0441(14) 0.0376(13) 0.0446(14) 0.0047(11) 0.0072(11) 0.0180(11)
C17 0.0440(15) 0.0445(15) 0.0499(15) -0.0123(12) -0.0077(12) 0.0129(12)
C18 0.068(2) 0.059(2) 0.133(4) 0.032(2) 0.023(2) -0.0029(18)
C19 0.0569(17) 0.0528(16) 0.0425(15) 0.0128(12) 0.0002(13) 0.0186(14)
C21 0.0320(12) 0.0400(13) 0.0347(12) 0.0052(10) 0.0029(10) 0.0147(10)
C22 0.0388(13) 0.0404(13) 0.0400(13) 0.0034(10) 0.0092(10) 0.0170(11)
C23 0.0481(15) 0.0496(15) 0.0443(14) 0.0084(12) 0.0126(12) 0.0280(13)
C24 0.0383(14) 0.0653(17) 0.0398(13) 0.0157(12) 0.0121(11) 0.0267(13)
C25 0.0320(13) 0.0537(16) 0.0398(13) 0.0084(11) 0.0024(10) 0.0121(11)
C26 0.0327(12) 0.0424(13) 0.0366(12) 0.0063(10) 0.0021(10) 0.0134(11)
C27 0.0498(16) 0.0427(15) 0.0690(19) -0.0085(13) 0.0082(14) 0.0206(13)
C28 0.0465(16) 0.088(2) 0.0627(18) 0.0187(16) 0.0097(14) 0.0402(16)
C29 0.0392(14) 0.0416(14) 0.0558(16) 0.0053(12) -0.0082(12) 0.0096(11)
C31 0.0306(12) 0.0404(13) 0.0350(12) 0.0016(10) 0.0020(10) 0.0148(10)
C32 0.0365(13) 0.0429(14) 0.0366(12) -0.0003(10) 0.0037(10) 0.0183(11)
F32 0.0434(8) 0.0384(8) 0.0610(9) 0.0001(7) -0.0011(7) 0.0133(6)
C33 0.0299(13) 0.0570(16) 0.0389(13) -0.0053(12) 0.0011(10) 0.0133(12)
F33 0.0360(8) 0.0681(11) 0.0629(10) -0.0055(8) -0.0062(7) 0.0065(7)
C34 0.0347(13) 0.0720(19) 0.0425(14) 0.0035(13) -0.0006(11) 0.0291(14)
F34 0.0430(9) 0.1025(14) 0.0766(12) 0.0098(10) -0.0084(8) 0.0402(9)
C35 0.0512(16) 0.0549(16) 0.0438(14) 0.0056(12) 0.0021(12) 0.0341(14)
F35 0.0759(12) 0.0676(11) 0.0749(11) 0.0125(9) -0.0044(9) 0.0493(10)
C36 0.0398(13) 0.0423(14) 0.0417(13) 0.0020(11) 0.0002(11) 0.0181(11)
F36 0.0571(9) 0.0378(8) 0.0727(11) 0.0087(7) -0.0126(8) 0.0154(7)
C41 0.0381(13) 0.0367(13) 0.0399(13) 0.0053(10) -0.0040(10) 0.0140(11)
C42 0.0446(15) 0.0431(14) 0.0446(14) -0.0004(11) -0.0038(11) 0.0181(12)
F42 0.0441(9) 0.0632(10) 0.0589(10) -0.0115(8) 0.0082(7) 0.0165(8)
C43 0.0612(18) 0.0494(16) 0.0440(15) -0.0030(12) -0.0043(13) 0.0286(14)
F43 0.0838(12) 0.0702(11) 0.0545(10) -0.0145(8) 0.0030(9) 0.0403(10)
C44 0.070(2) 0.0369(14) 0.0472(16) -0.0046(12) -0.0154(14) 0.0204(14)
F44 0.0956(14) 0.0473(10) 0.0663(11) -0.0164(8) -0.0218(10) 0.0216(9)
C45 0.0507(16) 0.0339(14) 0.0557(17) 0.0069(12) -0.0145(14) 0.0041(12)
F45 0.0634(11) 0.0468(9) 0.0825(13) 0.0050(9) -0.0106(9) -0.0055(8)
C46 0.0443(15) 0.0409(14) 0.0508(15) 0.0076(12) 0.0007(12) 0.0148(12)
F46 0.0470(9) 0.0514(9) 0.0714(11) 0.0030(8) 0.0111(8) 0.0036(7)

loop_
_atom_type_symbol
_atom_type_description
_atom_type_scat_dispersion_real
_atom_type_scat_dispersion_imag
_atom_type_scat_source
C C 0.0181 0.0091 'International Tables Vol C Tables 4.2.6.8 and 6.1.1.4'
H H 0.0000 0.0000 'International Tables Vol C Tables 4.2.6.8 and 6.1.1.4'
B B 0.0090 0.0039 'International Tables Vol C Tables 4.2.6.8 and 6.1.1.4'
O O 0.0492 0.0322 'International Tables Vol C Tables 4.2.6.8 and 6.1.1.4'
F F 0.0727 0.0534 'International Tables Vol C Tables 4.2.6.8 and 6.1.1.4'
P P 0.2955 0.4335 'International Tables Vol C Tables 4.2.6.8 and 6.1.1.4'
S S 0.3331 0.5567 'International Tables Vol C Tables 4.2.6.8 and 6.1.1.4'

loop_
_geom_angle_atom_site_label_1
_geom_angle_atom_site_label_2
_geom_angle_atom_site_label_3
_geom_angle
C11 P1 C21 108.63(11)
C11 P1 C1 117.31(11)
C21 P1 C1 113.01(10)
C11 P1 S1 92.09(8)
C21 P1 S1 121.90(8)
C1 P1 S1 102.80(7)
O1 B1 C2 108.79(18)
O1 B1 C41 104.01(19)
C2 B1 C41 117.3(2)
O1 B1 C31 103.17(18)
C2 B1 C31 113.5(2)
C41 B1 C31 108.77(19)
S1 O1 B1 122.51(14)
O2B S1 O2A 106.4(3)
O2B S1 O1 114.3(3)
O2A S1 O1 116.45(12)
O2B S1 P1 114.3(3)
O2A S1 P1 114.82(11)
O1 S1 P1 90.30(7)
C6 C1 C2 112.20(19)
C6 C1 P1 107.32(15)
C2 C1 P1 113.86(15)
C6 C1 H1 107.7
C2 C1 H1 107.7
P1 C1 H1 107.7
C5 C6 C1 111.8(2)
C5 C6 H6A 109.3
C1 C6 H6A 109.3
C5 C6 H6B 109.3
C1 C6 H6B 109.3
H6A C6 H6B 107.9
C4 C5 C6 110.5(2)
C4 C5 H5A 109.5
C6 C5 H5A 109.5
C4 C5 H5B 109.5
C6 C5 H5B 109.5
H5A C5 H5B 108.1
C5 C4 C3 110.3(2)
C5 C4 H4A 109.6
C3 C4 H4A 109.6
C5 C4 H4B 109.6
C3 C4 H4B 109.6
H4A C4 H4B 108.1
C4 C3 C2 114.7(2)
C4 C3 H3A 108.6
C2 C3 H3A 108.6
C4 C3 H3B 108.6
C2 C3 H3B 108.6
H3A C3 H3B 107.6
C3 C2 C1 108.4(2)
C3 C2 B1 109.39(19)
C1 C2 B1 115.95(19)
C3 C2 H2 107.6
C1 C2 H2 107.6
B1 C2 H2 107.6
C12 C11 C16 119.8(2)
C12 C11 P1 125.71(19)
C16 C11 P1 114.50(17)
C13 C12 C11 118.2(2)
C13 C12 C17 116.5(2)
C11 C12 C17 125.2(2)
C14 C13 C12 122.8(3)
C14 C13 H13 118.6
C12 C13 H13 118.6
C15 C14 C13 118.2(3)
C15 C14 C18 120.8(3)
C13 C14 C18 120.9(3)
C14 C15 C16 122.4(3)
C14 C15 H15 118.8
C16 C15 H15 118.8
C15 C16 C11 118.4(2)
C15 C16 C19 116.7(2)
C11 C16 C19 124.7(2)
C12 C17 H17A 109.5
C12 C17 H17B 109.5
H17A C17 H17B 109.5
C12 C17 H17C 109.5
H17A C17 H17C 109.5
H17B C17 H17C 109.5
C14 C18 H18A 109.5
C14 C18 H18B 109.5
H18A C18 H18B 109.5
C14 C18 H18C 109.5
H18A C18 H18C 109.5
H18B C18 H18C 109.5
C16 C19 H19A 109.5
C16 C19 H19B 109.5
H19A C19 H19B 109.5
C16 C19 H19C 109.5
H19A C19 H19C 109.5
H19B C19 H19C 109.5
C26 C21 C22 119.7(2)
C26 C21 P1 119.07(18)
C22 C21 P1 120.96(18)
C23 C22 C21 117.8(2)
C23 C22 C27 116.5(2)
C21 C22 C27 125.7(2)
C24 C23 C22 123.3(2)
C24 C23 H23 118.4
C22 C23 H23 118.4
C25 C24 C23 117.6(2)
C25 C24 C28 121.6(3)
C23 C24 C28 120.8(3)
C24 C25 C26 122.1(2)
C24 C25 H25 118.9
C26 C25 H25 118.9
C25 C26 C21 118.9(2)
C25 C26 C29 117.7(2)
C21 C26 C29 123.3(2)
C22 C27 H27A 109.5
C22 C27 H27B 109.5
H27A C27 H27B 109.5
C22 C27 H27C 109.5
H27A C27 H27C 109.5
H27B C27 H27C 109.5
C24 C28 H28A 109.5
C24 C28 H28B 109.5
H28A C28 H28B 109.5
C24 C28 H28C 109.5
H28A C28 H28C 109.5
H28B C28 H28C 109.5
C26 C29 H29A 109.5
C26 C29 H29B 109.5
H29A C29 H29B 109.5
C26 C29 H29C 109.5
H29A C29 H29C 109.5
H29B C29 H29C 109.5
C32 C31 C36 113.1(2)
C32 C31 B1 124.1(2)
C36 C31 B1 122.8(2)
F32 C32 C33 115.2(2)
F32 C32 C31 120.3(2)
C33 C32 C31 124.5(2)
F33 C33 C34 119.9(2)
F33 C33 C32 120.7(2)
C34 C33 C32 119.4(2)
F34 C34 C35 120.6(3)
F34 C34 C33 120.4(3)
C35 C34 C33 119.0(2)
F35 C35 C34 119.6(2)
F35 C35 C36 120.6(2)
C34 C35 C36 119.7(2)
F36 C36 C35 115.0(2)
F36 C36 C31 120.7(2)
C35 C36 C31 124.3(2)
C46 C41 C42 113.1(2)
C46 C41 B1 127.9(2)
C42 C41 B1 118.9(2)
F42 C42 C43 115.4(2)
F42 C42 C41 119.9(2)
C43 C42 C41 124.7(3)
F43 C43 C44 120.4(2)
F43 C43 C42 120.7(3)
C44 C43 C42 119.0(3)
F44 C44 C45 120.4(3)
F44 C44 C43 119.8(3)
C45 C44 C43 119.8(2)
F45 C45 C44 120.6(3)
F45 C45 C46 119.7(3)
C44 C45 C46 119.7(3)
F46 C46 C41 121.1(2)
F46 C46 C45 115.3(2)
C41 C46 C45 123.7(3)

loop_
_geom_bond_atom_site_label_1
_geom_bond_atom_site_label_2
_geom_bond_distance
P1 C11 1.820(2)
P1 C21 1.830(2)
P1 C1 1.862(2)
P1 S1 2.3622(8)
B1 O1 1.568(3)
B1 C2 1.637(4)
B1 C41 1.652(4)
B1 C31 1.655(3)
O1 S1 1.5467(16)
S1 O2B 1.316(6)
S1 O2A 1.407(2)
C1 C6 1.546(3)
C1 C2 1.559(3)
C1 H1 0.9900
C6 C5 1.524(4)
C6 H6A 0.9800
C6 H6B 0.9800
C5 C4 1.514(4)
C5 H5A 0.9800
C5 H5B 0.9800
C4 C3 1.521(4)
C4 H4A 0.9800
C4 H4B 0.9800
C3 C2 1.546(3)
C3 H3A 0.9800
C3 H3B 0.9800
C2 H2 0.9900
C11 C12 1.409(3)
C11 C16 1.420(3)
C12 C13 1.395(4)
C12 C17 1.510(4)
C13 C14 1.378(4)
C13 H13 0.9400
C14 C15 1.376(4)
C14 C18 1.518(4)
C15 C16 1.393(4)
C15 H15 0.9400
C16 C19 1.507(4)
C17 H17A 0.9700
C17 H17B 0.9700
C17 H17C 0.9700
C18 H18A 0.9700
C18 H18B 0.9700
C18 H18C 0.9700
C19 H19A 0.9700
C19 H19B 0.9700
C19 H19C 0.9700
C21 C26 1.409(3)
C21 C22 1.415(3)
C22 C23 1.392(3)
C22 C27 1.511(4)
C23 C24 1.382(4)
C23 H23 0.9400
C24 C25 1.380(4)
C24 C28 1.514(3)
C25 C26 1.396(3)
C25 H25 0.9400
C26 C29 1.502(4)
C27 H27A 0.9700
C27 H27B 0.9700
C27 H27C 0.9700
C28 H28A 0.9700
C28 H28B 0.9700
C28 H28C 0.9700
C29 H29A 0.9700
C29 H29B 0.9700
C29 H29C 0.9700
C31 C32 1.381(3)
C31 C36 1.387(3)
C32 F32 1.356(3)
C32 C33 1.380(3)
C33 F33 1.348(3)
C33 C34 1.369(4)
C34 F34 1.344(3)
C34 C35 1.365(4)
C35 F35 1.349(3)
C35 C36 1.376(3)
C36 F36 1.356(3)
C41 C46 1.381(4)
C41 C42 1.391(4)
C42 F42 1.352(3)
C42 C43 1.378(4)
C43 F43 1.349(3)
C43 C44 1.361(4)
C44 F44 1.350(3)
C44 C45 1.356(4)
C45 F45 1.346(3)
C45 C46 1.391(4)
C46 F46 1.357(3)

loop_
_geom_torsion_atom_site_label_1
_geom_torsion_atom_site_label_2
_geom_torsion_atom_site_label_3
_geom_torsion_atom_site_label_4
_geom_torsion
C2 B1 O1 S1 -62.8(2)
C41 B1 O1 S1 62.9(2)
C31 B1 O1 S1 176.40(14)
B1 O1 S1 O2B -163.2(4)
B1 O1 S1 O2A -38.3(2)
B1 O1 S1 P1 79.80(16)
C11 P1 S1 O2B -24.9(3)
C21 P1 S1 O2B 88.6(3)
C1 P1 S1 O2B -143.5(3)
C11 P1 S1 O2A -148.37(14)
C21 P1 S1 O2A -34.84(15)
C1 P1 S1 O2A 93.01(14)
C11 P1 S1 O1 92.09(10)
C21 P1 S1 O1 -154.39(11)
C1 P1 S1 O1 -26.54(10)
C11 P1 C1 C6 104.72(18)
C21 P1 C1 C6 -22.9(2)
S1 P1 C1 C6 -156.11(15)
C11 P1 C1 C2 -130.47(16)
C21 P1 C1 C2 101.95(17)
S1 P1 C1 C2 -31.31(17)
C2 C1 C6 C5 55.4(3)
P1 C1 C6 C5 -178.83(19)
C1 C6 C5 C4 -57.5(3)
C6 C5 C4 C3 57.1(3)
C5 C4 C3 C2 -56.8(3)
C4 C3 C2 C1 52.9(3)
C4 C3 C2 B1 -179.8(2)
C6 C1 C2 C3 -51.0(2)
P1 C1 C2 C3 -173.19(15)
C6 C1 C2 B1 -174.50(19)
P1 C1 C2 B1 63.3(2)
O1 B1 C2 C3 -149.01(19)
C41 B1 C2 C3 93.4(2)
C31 B1 C2 C3 -34.8(3)
O1 B1 C2 C1 -26.0(3)
C41 B1 C2 C1 -143.6(2)
C31 B1 C2 C1 88.2(2)
C21 P1 C11 C12 117.5(2)
C1 P1 C11 C12 -12.2(2)
S1 P1 C11 C12 -117.7(2)
C21 P1 C11 C16 -64.7(2)
C1 P1 C11 C16 165.66(16)
S1 P1 C11 C16 60.10(17)
C16 C11 C12 C13 -4.6(3)
P1 C11 C12 C13 173.11(18)
C16 C11 C12 C17 170.7(2)
P1 C11 C12 C17 -11.6(3)
C11 C12 C13 C14 1.4(4)
C17 C12 C13 C14 -174.3(3)
C12 C13 C14 C15 1.9(4)
C12 C13 C14 C18 179.9(3)
C13 C14 C15 C16 -2.1(4)
C18 C14 C15 C16 179.9(3)
C14 C15 C16 C11 -1.0(4)
C14 C15 C16 C19 174.1(3)
C12 C11 C16 C15 4.4(3)
P1 C11 C16 C15 -173.53(19)
C12 C11 C16 C19 -170.3(2)
P1 C11 C16 C19 11.8(3)
C11 P1 C21 C26 146.70(18)
C1 P1 C21 C26 -81.3(2)
S1 P1 C21 C26 41.9(2)
C11 P1 C21 C22 -27.2(2)
C1 P1 C21 C22 104.8(2)
S1 P1 C21 C22 -131.94(17)
C26 C21 C22 C23 -6.4(3)
P1 C21 C22 C23 167.38(18)
C26 C21 C22 C27 172.3(2)
P1 C21 C22 C27 -13.9(3)
C21 C22 C23 C24 -0.5(4)
C27 C22 C23 C24 -179.3(2)
C22 C23 C24 C25 6.2(4)
C22 C23 C24 C28 -173.7(2)
C23 C24 C25 C26 -5.1(4)
C28 C24 C25 C26 174.7(2)
C24 C25 C26 C21 -1.6(4)
C24 C25 C26 C29 175.6(2)
C22 C21 C26 C25 7.4(3)
P1 C21 C26 C25 -166.50(18)
C22 C21 C26 C29 -169.5(2)
P1 C21 C26 C29 16.5(3)
O1 B1 C31 C32 37.0(3)
C2 B1 C31 C32 -80.5(3)
C41 B1 C31 C32 147.0(2)
O1 B1 C31 C36 -142.9(2)
C2 B1 C31 C36 99.5(3)
C41 B1 C31 C36 -32.9(3)
C36 C31 C32 F32 -175.8(2)
B1 C31 C32 F32 4.3(3)
C36 C31 C32 C33 2.5(4)
B1 C31 C32 C33 -177.4(2)
F32 C32 C33 F33 -1.8(3)
C31 C32 C33 F33 179.8(2)
F32 C32 C33 C34 177.3(2)
C31 C32 C33 C34 -1.1(4)
F33 C33 C34 F34 0.0(4)
C32 C33 C34 F34 -179.1(2)
F33 C33 C34 C35 179.0(2)
C32 C33 C34 C35 -0.2(4)
F34 C34 C35 F35 -0.3(4)
C33 C34 C35 F35 -179.2(2)
F34 C34 C35 C36 178.7(2)
C33 C34 C35 C36 -0.2(4)
F35 C35 C36 F36 1.9(4)
C34 C35 C36 F36 -177.1(2)
F35 C35 C36 C31 -179.1(2)
C34 C35 C36 C31 2.0(4)
C32 C31 C36 F36 176.1(2)
B1 C31 C36 F36 -4.0(4)
C32 C31 C36 C35 -2.9(4)
B1 C31 C36 C35 177.0(2)
O1 B1 C41 C46 -124.2(2)
C2 B1 C41 C46 -4.1(4)
C31 B1 C41 C46 126.3(3)
O1 B1 C41 C42 51.5(3)
C2 B1 C41 C42 171.7(2)
C31 B1 C41 C42 -57.9(3)
C46 C41 C42 F42 -179.4(2)
B1 C41 C42 F42 4.2(3)
C46 C41 C42 C43 0.5(4)
B1 C41 C42 C43 -175.9(2)
F42 C42 C43 F43 0.3(4)
C41 C42 C43 F43 -179.7(2)
F42 C42 C43 C44 -179.9(2)
C41 C42 C43 C44 0.2(4)
F43 C43 C44 F44 0.8(4)
C42 C43 C44 F44 -179.0(2)
F43 C43 C44 C45 -179.8(2)
C42 C43 C44 C45 0.4(4)
F44 C44 C45 F45 -2.2(4)
C43 C44 C45 F45 178.4(2)
F44 C44 C45 C46 177.8(2)
C43 C44 C45 C46 -1.6(4)
C42 C41 C46 F46 178.5(2)
B1 C41 C46 F46 -5.6(4)
C42 C41 C46 C45 -1.8(4)
B1 C41 C46 C45 174.2(2)
F45 C45 C46 F46 2.2(4)
C44 C45 C46 F46 -177.8(2)
F45 C45 C46 C41 -177.6(2)
C44 C45 C46 C41 2.4(4)
